data_7200252
loop_
_publ_author_name
'Stoll, Ion'
'Brodbeck, Ralf'
'Neumann, Beate'
'Stammler, Hans-Georg'
'Mattay, Jochen'

_publ_section_title
;
 Controlling the self assembly of arene functionalised
 2-aminopyrimidines by arene-perfluoroarene interaction and by
 silver(I) complex formation
;
_journal_issue 2
_journal_name_full CrystEngComm
_journal_page_first 306
_journal_paper_doi 10.1039/b811297e
_journal_volume 11
_journal_year 2009
_chemical_formula_moiety '(C14 H11 N3)2 Ag, B F4'
_chemical_formula_sum 'C28 H22 Ag B F4 N6'
_chemical_formula_weight 637.20
_chemical_name_systematic ?
_space_group_IT_number 14
_symmetry_cell_setting monoclinic
_symmetry_space_group_name_Hall '-P 2ybc'
_symmetry_space_group_name_H-M 'P 1 21/c 1'
_atom_sites_solution_hydrogens geom
_atom_sites_solution_primary direct
_atom_sites_solution_secondary difmap
_audit_creation_method SHELXL-97
_cell_angle_alpha 90.00
_cell_angle_beta 97.6513(15)
_cell_angle_gamma 90.00
_cell_formula_units_Z 4
_cell_length_a 18.8540(5)
_cell_length_b 13.3354(3)
_cell_length_c 10.1094(3)
_cell_measurement_reflns_used 32870
_cell_measurement_temperature 200(2)
_cell_measurement_theta_max 27.485
_cell_measurement_theta_min 2.910
_cell_volume 2519.13(12)
_computing_cell_refinement 'HKL Scalepack (Otwinowski & Minor 1997)'
_computing_data_collection 'Collect, Bruker AXS, 2004'
_computing_data_reduction 'Denzo and Scalepack (Otwinowski & Minor, 1997)'
_computing_molecular_graphics 'SHELXTL-PLUS (1990)'
_computing_publication_material 'SHELXL-97 (Sheldrick, 1997)'
_computing_structure_refinement 'SHELXL-97 (Sheldrick, 1997)'
_computing_structure_solution 'SHELXS-97 (Sheldrick, 1990)'
_diffrn_ambient_temperature 200(2)
_diffrn_measured_fraction_theta_full 0.997
_diffrn_measured_fraction_theta_max 0.997
_diffrn_measurement_device_type KappaCCD
_diffrn_measurement_method CCD
_diffrn_radiation_monochromator graphite
_diffrn_radiation_source 'fine-focus sealed tube'
_diffrn_radiation_type MoK\a
_diffrn_radiation_wavelength 0.71073
_diffrn_reflns_av_R_equivalents 0.062
_diffrn_reflns_av_sigmaI/netI 0.0415
_diffrn_reflns_limit_h_max 24
_diffrn_reflns_limit_h_min -24
_diffrn_reflns_limit_k_max 17
_diffrn_reflns_limit_k_min -16
_diffrn_reflns_limit_l_max 13
_diffrn_reflns_limit_l_min -13
_diffrn_reflns_number 41367
_diffrn_reflns_theta_full 27.46
_diffrn_reflns_theta_max 27.46
_diffrn_reflns_theta_min 3.06
_exptl_absorpt_coefficient_mu 0.862
_exptl_absorpt_correction_T_max 0.9830
_exptl_absorpt_correction_T_min 0.8265
_exptl_absorpt_correction_type multi-scan
_exptl_absorpt_process_details 'Denzo and Scalepack (Otwinowski & Minor, 1997)'
_exptl_crystal_colour Colourless
_exptl_crystal_density_diffrn 1.680
_exptl_crystal_density_method 'not measured'
_exptl_crystal_description plate
_exptl_crystal_F_000 1280
_exptl_crystal_size_max 0.23
_exptl_crystal_size_mid 0.16
_exptl_crystal_size_min 0.02
_refine_diff_density_max 0.721
_refine_diff_density_min -0.488
_refine_diff_density_rms 0.074
_refine_ls_extinction_method none
_refine_ls_goodness_of_fit_ref 1.029
_refine_ls_hydrogen_treatment constr
_refine_ls_matrix_type full
_refine_ls_number_parameters 361
_refine_ls_number_reflns 5751
_refine_ls_number_restraints 0
_refine_ls_restrained_S_all 1.029
_refine_ls_R_factor_all 0.0629
_refine_ls_R_factor_gt 0.0378
_refine_ls_shift/su_max 0.001
_refine_ls_shift/su_mean 0.000
_refine_ls_structure_factor_coef Fsqd
_refine_ls_weighting_details 'calc w=1/[\s^2^(Fo^2^)+(0.0272P)^2^+2.6406P] where P=(Fo^2^+2Fc^2^)/3'
_refine_ls_weighting_scheme calc
_refine_ls_wR_factor_gt 0.0749
_refine_ls_wR_factor_ref 0.0831
_reflns_number_gt 4191
_reflns_number_total 5751
_reflns_threshold_expression >2sigma(I)
_cod_data_source_file b811297e.txt
_cod_data_source_block compound5+AgBF4
_cod_depositor_comments
;
The following automatic conversions were performed:
'_symmetry_cell_setting' value 'Monoclinic' changed to 'monoclinic'
according to '/home/saulius/struct/CIF-dictionaries/cif_core.dic'
dictionary named 'cif_core.dic' version 2.4.1 from 2010-06-29.

Automatic conversion script
Id: cif_fix_enum 1527 2010-12-29 10:47:43Z saulius 
;
_cod_original_sg_symbol_H-M 'P 21/c'
_cod_database_code 7200252

loop_
_symmetry_equiv_pos_as_xyz
'x, y, z'
'-x, y+1/2, -z+1/2'
'-x, -y, -z'
'x, -y-1/2, z-1/2'

loop_
_atom_site_label
_atom_site_type_symbol
_atom_site_fract_x
_atom_site_fract_y
_atom_site_fract_z
_atom_site_U_iso_or_equiv
_atom_site_adp_type
_atom_site_occupancy
_atom_site_symmetry_multiplicity
_atom_site_calc_flag
_atom_site_refinement_flags
_atom_site_disorder_assembly
_atom_site_disorder_group
Ag1 Ag 0.476590(12) 0.371674(19) 0.01612(2) 0.03601(8) Uani 1 1 d . . .
N1 N 0.54378(11) 0.36731(18) 0.2080(2) 0.0264(5) Uani 1 1 d . . .
N2 N 0.44421(12) 0.36513(18) 0.3214(2) 0.0312(5) Uani 1 1 d . . .
H2A H 0.4251 0.3573 0.3956 0.037 Uiso 1 1 calc R . .
H2B H 0.4167 0.3791 0.2463 0.037 Uiso 1 1 calc R . .
N3 N 0.55334(13) 0.3345(2) 0.4418(2) 0.0336(6) Uani 1 1 d . . .
N4 N 0.40470(12) 0.36742(18) -0.1697(2) 0.0275(5) Uani 1 1 d . . .
N5 N 0.49763(12) 0.37364(19) -0.2981(2) 0.0341(6) Uani 1 1 d . . .
H5A H 0.5139 0.3671 -0.3752 0.041 Uiso 1 1 calc R . .
H5B H 0.5271 0.3895 -0.2261 0.041 Uiso 1 1 calc R . .
N6 N 0.38625(12) 0.33521(19) -0.4049(2) 0.0312(5) Uani 1 1 d . . .
C1 C 0.51494(14) 0.3559(2) 0.3229(3) 0.0262(6) Uani 1 1 d . . .
C2 C 0.62390(15) 0.3278(2) 0.4452(3) 0.0348(7) Uani 1 1 d . . .
H2 H 0.6515 0.3121 0.5282 0.042 Uiso 1 1 calc R . .
C3 C 0.65984(15) 0.3420(2) 0.3357(3) 0.0286(6) Uani 1 1 d . . .
C4 C 0.61579(14) 0.3615(2) 0.2173(3) 0.0282(6) Uani 1 1 d . . .
H4 H 0.6374 0.3712 0.1386 0.034 Uiso 1 1 calc R . .
C5 C 0.73915(14) 0.3319(2) 0.3440(3) 0.0295(6) Uani 1 1 d . . .
C6 C 0.78619(15) 0.3932(2) 0.4324(3) 0.0302(6) Uani 1 1 d . . .
C7 C 0.76224(17) 0.4681(2) 0.5151(3) 0.0366(7) Uani 1 1 d . . .
H7 H 0.7123 0.4779 0.5147 0.044 Uiso 1 1 calc R . .
C8 C 0.80933(18) 0.5269(3) 0.5956(3) 0.0462(8) Uani 1 1 d . . .
H8 H 0.7919 0.5762 0.6511 0.055 Uiso 1 1 calc R . .
C9 C 0.88362(19) 0.5145(3) 0.5964(4) 0.0492(9) Uani 1 1 d . . .
H9 H 0.9162 0.5567 0.6504 0.059 Uiso 1 1 calc R . .
C10 C 0.90878(17) 0.4423(3) 0.5199(3) 0.0433(8) Uani 1 1 d . . .
H10 H 0.9590 0.4340 0.5221 0.052 Uiso 1 1 calc R . .
C11 C 0.86157(15) 0.3795(2) 0.4372(3) 0.0338(6) Uani 1 1 d . . .
C12 C 0.88782(16) 0.3035(3) 0.3587(3) 0.0422(8) Uani 1 1 d . . .
H12 H 0.9379 0.2927 0.3639 0.051 Uiso 1 1 calc R . .
C13 C 0.84182(17) 0.2461(3) 0.2760(3) 0.0442(8) Uani 1 1 d . . .
H13 H 0.8599 0.1954 0.2236 0.053 Uiso 1 1 calc R . .
C14 C 0.76749(16) 0.2613(2) 0.2674(3) 0.0371(7) Uani 1 1 d . . .
H14 H 0.7362 0.2216 0.2072 0.045 Uiso 1 1 calc R . .
C15 C 0.42854(14) 0.3596(2) -0.2902(3) 0.0273(6) Uani 1 1 d . . .
C16 C 0.31765(15) 0.3222(2) -0.3973(3) 0.0334(7) Uani 1 1 d . . .
H16 H 0.2875 0.3051 -0.4770 0.040 Uiso 1 1 calc R . .
C17 C 0.28598(15) 0.3318(2) -0.2810(3) 0.0311(6) Uani 1 1 d . . .
C18 C 0.33348(15) 0.3544(2) -0.1681(3) 0.0304(6) Uani 1 1 d . . .
H18 H 0.3152 0.3611 -0.0854 0.037 Uiso 1 1 calc R . .
C19 C 0.20750(16) 0.3135(2) -0.2858(3) 0.0344(7) Uani 1 1 d . . .
C20 C 0.17793(17) 0.2308(2) -0.3549(3) 0.0384(7) Uani 1 1 d . . .
H20 H 0.2089 0.1860 -0.3927 0.046 Uiso 1 1 calc R . .
C21 C 0.10462(18) 0.2100(3) -0.3718(3) 0.0487(9) Uani 1 1 d . . .
H21 H 0.0862 0.1530 -0.4212 0.058 Uiso 1 1 calc R . .
C22 C 0.05921(18) 0.2742(3) -0.3150(3) 0.0488(9) Uani 1 1 d . . .
H22 H 0.0093 0.2607 -0.3251 0.059 Uiso 1 1 calc R . .
C23 C 0.08651(15) 0.3595(3) -0.2425(3) 0.0373(7) Uani 1 1 d . . .
C24 C 0.04116(17) 0.4263(3) -0.1845(3) 0.0483(9) Uani 1 1 d . . .
H24 H -0.0087 0.4128 -0.1940 0.058 Uiso 1 1 calc R . .
C25 C 0.06656(18) 0.5085(3) -0.1162(4) 0.0516(9) Uani 1 1 d . . .
H25 H 0.0347 0.5522 -0.0789 0.062 Uiso 1 1 calc R . .
C26 C 0.14011(18) 0.5292(3) -0.1003(3) 0.0465(8) Uani 1 1 d . . .
H26 H 0.1578 0.5866 -0.0511 0.056 Uiso 1 1 calc R . .
C27 C 0.18675(16) 0.4680(2) -0.1546(3) 0.0356(7) Uani 1 1 d . . .
H27 H 0.2362 0.4844 -0.1445 0.043 Uiso 1 1 calc R . .
C28 C 0.16184(15) 0.3798(2) -0.2263(3) 0.0351(7) Uani 1 1 d . . .
B1 B 0.66122(19) 0.4606(3) -0.1318(4) 0.0377(8) Uani 1 1 d . . .
F1 F 0.59632(10) 0.45573(15) -0.08076(17) 0.0468(5) Uani 1 1 d . . .
F2 F 0.71008(11) 0.40472(16) -0.0507(2) 0.0587(6) Uani 1 1 d . . .
F3 F 0.65077(10) 0.42429(17) -0.26114(18) 0.0519(5) Uani 1 1 d . . .
F4 F 0.68018(11) 0.56125(16) -0.1322(2) 0.0566(5) Uani 1 1 d . . .

loop_
_atom_site_aniso_label
_atom_site_aniso_U_11
_atom_site_aniso_U_22
_atom_site_aniso_U_33
_atom_site_aniso_U_23
_atom_site_aniso_U_13
_atom_site_aniso_U_12
Ag1 0.03426(13) 0.05150(15) 0.02129(11) 0.00086(11) 0.00003(8) 0.00205(12)
N1 0.0247(11) 0.0327(13) 0.0218(11) 0.0016(10) 0.0027(9) 0.0000(10)
N2 0.0255(11) 0.0453(15) 0.0226(11) 0.0032(11) 0.0023(9) 0.0001(11)
N3 0.0292(12) 0.0494(15) 0.0220(12) 0.0038(11) 0.0021(10) 0.0006(12)
N4 0.0287(12) 0.0332(13) 0.0208(11) 0.0000(10) 0.0037(9) 0.0022(11)
N5 0.0280(12) 0.0513(16) 0.0238(11) -0.0053(12) 0.0060(10) -0.0040(12)
N6 0.0308(13) 0.0409(14) 0.0214(12) -0.0004(10) 0.0022(10) 0.0014(11)
C1 0.0270(14) 0.0282(16) 0.0232(13) 0.0002(11) 0.0023(11) -0.0022(12)
C2 0.0301(15) 0.0505(19) 0.0226(14) 0.0058(13) -0.0010(12) -0.0006(14)
C3 0.0284(14) 0.0326(16) 0.0248(14) -0.0016(11) 0.0034(11) -0.0033(12)
C4 0.0285(14) 0.0314(16) 0.0255(13) -0.0013(12) 0.0067(11) -0.0029(12)
C5 0.0245(14) 0.0372(16) 0.0268(14) 0.0024(12) 0.0036(11) -0.0013(12)
C6 0.0284(14) 0.0363(17) 0.0257(14) 0.0067(12) 0.0025(11) -0.0012(12)
C7 0.0353(16) 0.0398(18) 0.0336(16) -0.0001(13) -0.0001(13) 0.0017(14)
C8 0.051(2) 0.0403(19) 0.0437(19) -0.0086(15) -0.0050(16) 0.0045(16)
C9 0.048(2) 0.044(2) 0.050(2) -0.0036(16) -0.0113(16) -0.0100(17)
C10 0.0307(16) 0.052(2) 0.0449(19) 0.0055(16) -0.0020(14) -0.0094(15)
C11 0.0295(14) 0.0417(17) 0.0298(14) 0.0046(13) 0.0028(12) -0.0040(14)
C12 0.0288(16) 0.059(2) 0.0406(18) 0.0005(16) 0.0092(14) 0.0027(15)
C13 0.0389(18) 0.053(2) 0.0425(18) -0.0121(16) 0.0105(15) 0.0051(16)
C14 0.0319(16) 0.0449(19) 0.0340(16) -0.0061(14) 0.0027(13) -0.0014(14)
C15 0.0283(14) 0.0295(16) 0.0238(13) 0.0008(11) 0.0026(11) 0.0033(12)
C16 0.0296(15) 0.0416(18) 0.0279(15) -0.0006(13) -0.0006(12) 0.0005(14)
C17 0.0265(14) 0.0341(16) 0.0327(15) 0.0043(12) 0.0038(12) 0.0028(13)
C18 0.0296(14) 0.0363(17) 0.0268(14) 0.0039(12) 0.0090(11) 0.0051(12)
C19 0.0327(16) 0.0423(19) 0.0281(15) 0.0045(13) 0.0034(12) 0.0003(14)
C20 0.0374(17) 0.0440(19) 0.0333(16) -0.0017(14) 0.0030(13) -0.0036(15)
C21 0.0429(19) 0.055(2) 0.046(2) -0.0016(17) -0.0012(16) -0.0147(17)
C22 0.0334(17) 0.070(3) 0.0413(19) 0.0097(17) -0.0003(15) -0.0134(18)
C23 0.0259(14) 0.054(2) 0.0314(15) 0.0093(15) 0.0016(12) -0.0029(14)
C24 0.0313(17) 0.070(3) 0.0437(19) 0.0095(18) 0.0048(15) 0.0043(17)
C25 0.0383(18) 0.071(3) 0.048(2) 0.0031(19) 0.0130(16) 0.0173(19)
C26 0.0445(19) 0.054(2) 0.0413(18) 0.0016(16) 0.0076(15) 0.0079(17)
C27 0.0323(15) 0.0411(18) 0.0338(16) -0.0003(13) 0.0060(13) 0.0029(14)
C28 0.0280(14) 0.0491(19) 0.0279(14) 0.0102(14) 0.0026(11) 0.0033(14)
B1 0.0362(19) 0.042(2) 0.0328(18) -0.0025(15) -0.0024(15) 0.0000(16)
F1 0.0468(11) 0.0632(13) 0.0308(9) -0.0063(9) 0.0062(8) -0.0043(10)
F2 0.0536(12) 0.0634(14) 0.0541(12) -0.0047(10) -0.0108(10) 0.0155(11)
F3 0.0452(11) 0.0742(14) 0.0366(10) -0.0141(10) 0.0065(8) 0.0057(10)
F4 0.0586(13) 0.0527(13) 0.0560(13) 0.0027(10) -0.0018(10) -0.0142(10)

loop_
_atom_type_symbol
_atom_type_description
_atom_type_scat_dispersion_real
_atom_type_scat_dispersion_imag
_atom_type_scat_source
C C 0.0033 0.0016 'International Tables Vol C Tables 4.2.6.8 and 6.1.1.4'
H H 0.0000 0.0000 'International Tables Vol C Tables 4.2.6.8 and 6.1.1.4'
N N 0.0061 0.0033 'International Tables Vol C Tables 4.2.6.8 and 6.1.1.4'
Ag Ag -0.8971 1.1015 'International Tables Vol C Tables 4.2.6.8 and 6.1.1.4'
B B 0.0013 0.0007 'International Tables Vol C Tables 4.2.6.8 and 6.1.1.4'
F F 0.0171 0.0103 'International Tables Vol C Tables 4.2.6.8 and 6.1.1.4'

loop_
_geom_angle_atom_site_label_1
_geom_angle_atom_site_label_2
_geom_angle_atom_site_label_3
_geom_angle
_geom_angle_site_symmetry_1
_geom_angle_site_symmetry_3
_geom_angle_publ_flag
N4 Ag1 N1 175.72(8) . . ?
C4 N1 C1 116.7(2) . . ?
C4 N1 Ag1 121.65(17) . . ?
C1 N1 Ag1 121.05(17) . . ?
C1 N2 H2A 120.0 . . ?
C1 N2 H2B 120.0 . . ?
H2A N2 H2B 120.0 . . ?
C2 N3 C1 117.0(2) . . ?
C18 N4 C15 116.6(2) . . ?
C18 N4 Ag1 119.92(17) . . ?
C15 N4 Ag1 122.45(18) . . ?
C15 N5 H5A 120.0 . . ?
C15 N5 H5B 120.0 . . ?
H5A N5 H5B 120.0 . . ?
C16 N6 C15 116.9(2) . . ?
N2 C1 N3 116.4(2) . . ?
N2 C1 N1 119.6(2) . . ?
N3 C1 N1 124.0(2) . . ?
N3 C2 C3 124.4(3) . . ?
N3 C2 H2 117.8 . . ?
C3 C2 H2 117.8 . . ?
C2 C3 C4 114.5(3) . . ?
C2 C3 C5 122.3(3) . . ?
C4 C3 C5 123.1(2) . . ?
N1 C4 C3 123.5(2) . . ?
N1 C4 H4 118.3 . . ?
C3 C4 H4 118.3 . . ?
C14 C5 C6 119.3(3) . . ?
C14 C5 C3 119.5(3) . . ?
C6 C5 C3 121.1(3) . . ?
C7 C6 C11 117.7(3) . . ?
C7 C6 C5 123.6(3) . . ?
C11 C6 C5 118.7(3) . . ?
C8 C7 C6 121.5(3) . . ?
C8 C7 H7 119.2 . . ?
C6 C7 H7 119.2 . . ?
C7 C8 C9 120.1(3) . . ?
C7 C8 H8 120.0 . . ?
C9 C8 H8 120.0 . . ?
C10 C9 C8 120.1(3) . . ?
C10 C9 H9 119.9 . . ?
C8 C9 H9 119.9 . . ?
C9 C10 C11 121.1(3) . . ?
C9 C10 H10 119.4 . . ?
C11 C10 H10 119.4 . . ?
C10 C11 C12 121.1(3) . . ?
C10 C11 C6 119.3(3) . . ?
C12 C11 C6 119.6(3) . . ?
C13 C12 C11 120.4(3) . . ?
C13 C12 H12 119.8 . . ?
C11 C12 H12 119.8 . . ?
C12 C13 C14 120.4(3) . . ?
C12 C13 H13 119.8 . . ?
C14 C13 H13 119.8 . . ?
C5 C14 C13 121.6(3) . . ?
C5 C14 H14 119.2 . . ?
C13 C14 H14 119.2 . . ?
N5 C15 N6 116.9(2) . . ?
N5 C15 N4 119.2(2) . . ?
N6 C15 N4 123.9(2) . . ?
N6 C16 C17 124.8(3) . . ?
N6 C16 H16 117.6 . . ?
C17 C16 H16 117.6 . . ?
C18 C17 C16 114.3(3) . . ?
C18 C17 C19 126.2(3) . . ?
C16 C17 C19 119.4(3) . . ?
N4 C18 C17 123.3(2) . . ?
N4 C18 H18 118.3 . . ?
C17 C18 H18 118.3 . . ?
C20 C19 C28 118.9(3) . . ?
C20 C19 C17 118.5(3) . . ?
C28 C19 C17 122.5(3) . . ?
C19 C20 C21 123.1(3) . . ?
C19 C20 H20 118.5 . . ?
C21 C20 H20 118.5 . . ?
C22 C21 C20 118.8(3) . . ?
C22 C21 H21 120.6 . . ?
C20 C21 H21 120.6 . . ?
C21 C22 C23 120.6(3) . . ?
C21 C22 H22 119.7 . . ?
C23 C22 H22 119.7 . . ?
C22 C23 C24 121.6(3) . . ?
C22 C23 C28 119.8(3) . . ?
C24 C23 C28 118.6(3) . . ?
C25 C24 C23 122.0(3) . . ?
C25 C24 H24 119.0 . . ?
C23 C24 H24 119.0 . . ?
C24 C25 C26 119.8(3) . . ?
C24 C25 H25 120.1 . . ?
C26 C25 H25 120.1 . . ?
C27 C26 C25 121.1(3) . . ?
C27 C26 H26 119.5 . . ?
C25 C26 H26 119.5 . . ?
C26 C27 C28 120.6(3) . . ?
C26 C27 H27 119.7 . . ?
C28 C27 H27 119.7 . . ?
C19 C28 C27 123.4(3) . . ?
C19 C28 C23 118.8(3) . . ?
C27 C28 C23 117.8(3) . . ?
F2 B1 F3 112.0(3) . . ?
F2 B1 F4 112.0(3) . . ?
F3 B1 F4 109.9(3) . . ?
F2 B1 F1 107.9(3) . . ?
F3 B1 F1 108.2(3) . . ?
F4 B1 F1 106.6(3) . . ?

loop_
_geom_bond_atom_site_label_1
_geom_bond_atom_site_label_2
_geom_bond_distance
_geom_bond_site_symmetry_2
_geom_bond_publ_flag
Ag1 N4 2.166(2) . ?
Ag1 N1 2.172(2) . ?
N1 C4 1.351(3) . ?
N1 C1 1.354(3) . ?
N2 C1 1.337(3) . ?
N2 H2A 0.8800 . ?
N2 H2B 0.8800 . ?
N3 C2 1.329(4) . ?
N3 C1 1.349(3) . ?
N4 C18 1.356(3) . ?
N4 C15 1.357(3) . ?
N5 C15 1.329(3) . ?
N5 H5A 0.8800 . ?
N5 H5B 0.8800 . ?
N6 C16 1.317(4) . ?
N6 C15 1.356(3) . ?
C2 C3 1.386(4) . ?
C2 H2 0.9500 . ?
C3 C4 1.387(4) . ?
C3 C5 1.493(4) . ?
C4 H4 0.9500 . ?
C5 C14 1.372(4) . ?
C5 C6 1.429(4) . ?
C6 C7 1.415(4) . ?
C6 C11 1.427(4) . ?
C7 C8 1.369(4) . ?
C7 H7 0.9500 . ?
C8 C9 1.409(5) . ?
C8 H8 0.9500 . ?
C9 C10 1.359(5) . ?
C9 H9 0.9500 . ?
C10 C11 1.413(4) . ?
C10 H10 0.9500 . ?
C11 C12 1.416(4) . ?
C12 C13 1.358(5) . ?
C12 H12 0.9500 . ?
C13 C14 1.407(4) . ?
C13 H13 0.9500 . ?
C14 H14 0.9500 . ?
C16 C17 1.394(4) . ?
C16 H16 0.9500 . ?
C17 C18 1.387(4) . ?
C17 C19 1.494(4) . ?
C18 H18 0.9500 . ?
C19 C20 1.382(4) . ?
C19 C28 1.421(4) . ?
C20 C21 1.398(4) . ?
C20 H20 0.9500 . ?
C21 C22 1.388(5) . ?
C21 H21 0.9500 . ?
C22 C23 1.413(5) . ?
C22 H22 0.9500 . ?
C23 C24 1.414(5) . ?
C23 C28 1.433(4) . ?
C24 C25 1.350(5) . ?
C24 H24 0.9500 . ?
C25 C26 1.402(5) . ?
C25 H25 0.9500 . ?
C26 C27 1.367(4) . ?
C26 H26 0.9500 . ?
C27 C28 1.429(4) . ?
C27 H27 0.9500 . ?
B1 F2 1.369(4) . ?
B1 F3 1.384(4) . ?
B1 F4 1.389(4) . ?
B1 F1 1.391(4) . ?
